data_7228782
loop_
_publ_author_name
'Krueger, Erika L.'
'Sinha, Abhijeet S.'
'Desper, John'
'Aaker\"oy, Christer B.'

_publ_section_title
;
 Exploring binding preferences in co-crystals of conformationally flexible
 multitopic ligands
;
_journal_name_full CrystEngComm
_journal_paper_doi 10.1039/C7CE01177F
_journal_year 2017
_chemical_formula_moiety
;
(C12 H10 N4 O) (C3 H4 O4)
;
_chemical_formula_sum 'C15 H14 N4 O5'
_chemical_formula_weight 330.30
_chemical_name_systematic
;
EK-A-Mal (2-pyridyl)-CONH-N=CH-(3-pyridyl), HOOC-(CH2)1-COOH
;
_space_group_IT_number 2
_symmetry_cell_setting triclinic
_symmetry_space_group_name_Hall '-P 1'
_symmetry_space_group_name_H-M 'P -1'
_atom_sites_solution_hydrogens geom
_atom_sites_solution_primary direct
_atom_sites_solution_secondary difmap
_audit_creation_method SHELXL-97
_audit_update_record
;
2016-05-09 deposited with the CCDC.
2017-07-18 downloaded from the CCDC.
;
_cell_angle_alpha 99.924(6)
_cell_angle_beta 106.674(6)
_cell_angle_gamma 100.865(6)
_cell_formula_units_Z 2
_cell_length_a 8.0953(12)
_cell_length_b 9.9439(14)
_cell_length_c 10.1459(15)
_cell_measurement_reflns_used 6918
_cell_measurement_temperature 120(2)
_cell_measurement_theta_max 68.55
_cell_measurement_theta_min 4.67
_cell_volume 745.78(19)
_computing_cell_refinement 'Bruker SAINT'
_computing_data_collection 'Bruker APEX2'
_computing_data_reduction 'Bruker SAINT'
_computing_molecular_graphics 'Bruker SHELXTL'
_computing_publication_material 'Bruker SHELXTL'
_computing_structure_refinement 'SHELXL-97 (Sheldrick, 2008)'
_computing_structure_solution 'SHELXS-97 (Sheldrick, 2008)'
_diffrn_ambient_temperature 120(2)
_diffrn_measured_fraction_theta_full 0.974
_diffrn_measured_fraction_theta_max 0.963
_diffrn_measurement_device_type 'Bruker APEX-II CCD'
_diffrn_measurement_method '\f and \w scans'
_diffrn_radiation_monochromator graphite
_diffrn_radiation_source 'fine-focus sealed tube'
_diffrn_radiation_type CuK\a
_diffrn_radiation_wavelength 1.54178
_diffrn_reflns_av_R_equivalents 0.0392
_diffrn_reflns_av_sigmaI/netI 0.0291
_diffrn_reflns_limit_h_max 9
_diffrn_reflns_limit_h_min -9
_diffrn_reflns_limit_k_max 10
_diffrn_reflns_limit_k_min -11
_diffrn_reflns_limit_l_max 12
_diffrn_reflns_limit_l_min -11
_diffrn_reflns_number 11844
_diffrn_reflns_theta_full 67.50
_diffrn_reflns_theta_max 68.55
_diffrn_reflns_theta_min 4.67
_exptl_absorpt_coefficient_mu 0.957
_exptl_absorpt_correction_T_max 0.8466
_exptl_absorpt_correction_T_min 0.7493
_exptl_absorpt_correction_type multi-scan
_exptl_absorpt_process_details SADABS
_exptl_crystal_colour colourless
_exptl_crystal_density_diffrn 1.471
_exptl_crystal_density_method 'not measured'
_exptl_crystal_description prism
_exptl_crystal_F_000 344
_exptl_crystal_size_max 0.32
_exptl_crystal_size_mid 0.26
_exptl_crystal_size_min 0.18
_refine_diff_density_max 0.200
_refine_diff_density_min -0.334
_refine_diff_density_rms 0.058
_refine_ls_extinction_method none
_refine_ls_goodness_of_fit_ref 1.040
_refine_ls_hydrogen_treatment mixed
_refine_ls_matrix_type full
_refine_ls_number_parameters 226
_refine_ls_number_reflns 2638
_refine_ls_number_restraints 0
_refine_ls_restrained_S_all 1.040
_refine_ls_R_factor_all 0.0465
_refine_ls_R_factor_gt 0.0379
_refine_ls_shift/su_max 0.000
_refine_ls_shift/su_mean 0.000
_refine_ls_structure_factor_coef Fsqd
_refine_ls_weighting_details 'calc w=1/[\s^2^(Fo^2^)+(0.0700P)^2^+0.2000P] where P=(Fo^2^+2Fc^2^)/3'
_refine_ls_weighting_scheme calc
_refine_ls_wR_factor_gt 0.1078
_refine_ls_wR_factor_ref 0.1137
_reflns_number_gt 2360
_reflns_number_total 2638
_reflns_threshold_expression >2sigma(I)
_cod_data_source_file c7ce01177f2.cif
_cod_data_source_block 23Mal
_cod_depositor_comments
;
The following automatic conversions were performed:

'_symmetry_cell_setting' value 'Triclinic' changed to 'triclinic'
according to
/home/data/users/saulius/crontab/automatic-downloads/rss-feeds/RSC/lib/dictionaries/cif_core.dic
dictionary named 'cif_core.dic' version 2.4.2 from 2011-04-26.

Automatic conversion script
Id: cif_fix_values 4973 2017-02-22 13:04:09Z antanas 
;
_cod_original_sg_symbol_H-M P-1
_cod_database_code 7228782

loop_
_symmetry_equiv_pos_as_xyz
'x, y, z'
'-x, -y, -z'

loop_
_atom_site_label
_atom_site_type_symbol
_atom_site_fract_x
_atom_site_fract_y
_atom_site_fract_z
_atom_site_U_iso_or_equiv
_atom_site_adp_type
_atom_site_occupancy
_atom_site_symmetry_multiplicity
_atom_site_calc_flag
_atom_site_refinement_flags
N11 N -0.00282(16) 0.07872(13) 0.33298(13) 0.0217(3) Uani 1 1 d .
C12 C 0.15141(19) 0.05891(15) 0.41176(14) 0.0201(3) Uani 1 1 d .
C13 C 0.1955(2) -0.07074(16) 0.39912(15) 0.0241(3) Uani 1 1 d .
H13A H 0.3072 -0.0791 0.4559 0.029 Uiso 1 1 calc R
C14 C 0.0709(2) -0.18775(16) 0.30071(16) 0.0267(3) Uani 1 1 d .
H14A H 0.0952 -0.2781 0.2899 0.032 Uiso 1 1 calc R
C15 C -0.0898(2) -0.16959(16) 0.21869(16) 0.0263(3) Uani 1 1 d .
H15A H -0.1775 -0.2473 0.1511 0.032 Uiso 1 1 calc R
C16 C -0.11952(19) -0.03499(16) 0.23767(16) 0.0239(3) Uani 1 1 d .
H16A H -0.2285 -0.0231 0.1799 0.029 Uiso 1 1 calc R
C17 C 0.28353(19) 0.18662(15) 0.51702(15) 0.0206(3) Uani 1 1 d .
N17 N 0.23743(16) 0.31055(13) 0.50967(13) 0.0213(3) Uani 1 1 d .
H17 H 0.140(2) 0.3115(18) 0.4398(19) 0.026 Uiso 1 1 d .
O17 O 0.42219(14) 0.17686(11) 0.60214(11) 0.0269(3) Uani 1 1 d .
N21 N 0.74769(16) 0.79138(13) 0.83877(12) 0.0209(3) Uani 1 1 d .
C22 C 0.62228(19) 0.67639(15) 0.75488(15) 0.0203(3) Uani 1 1 d .
H22A H 0.6536 0.5888 0.7419 0.024 Uiso 1 1 calc R
C23 C 0.44703(19) 0.67954(15) 0.68543(14) 0.0200(3) Uani 1 1 d .
C24 C 0.40319(19) 0.80947(16) 0.70632(15) 0.0230(3) Uani 1 1 d .
H24A H 0.2857 0.8162 0.6615 0.028 Uiso 1 1 calc R
C25 C 0.5350(2) 0.92926(15) 0.79416(16) 0.0245(3) Uani 1 1 d .
H25A H 0.5079 1.0184 0.8092 0.029 Uiso 1 1 calc R
C26 C 0.7052(2) 0.91658(15) 0.85891(15) 0.0229(3) Uani 1 1 d .
H26A H 0.7941 0.9979 0.9189 0.027 Uiso 1 1 calc R
C27 C 0.31624(18) 0.54898(15) 0.59190(15) 0.0209(3) Uani 1 1 d .
H27A H 0.2057 0.5520 0.5284 0.025 Uiso 1 1 calc R
N27 N 0.35745(16) 0.43172(13) 0.59961(12) 0.0214(3) Uani 1 1 d .
C31 C 1.07133(18) 0.62993(15) 0.84962(15) 0.0208(3) Uani 1 1 d .
O31 O 1.04311(14) 0.72736(11) 0.93869(11) 0.0268(3) Uani 1 1 d .
H31 H 0.929(3) 0.7565(19) 0.8980(19) 0.032 Uiso 1 1 d .
O32 O 0.99416(14) 0.59304(11) 0.72083(11) 0.0261(3) Uani 1 1 d .
C32 C 1.20804(19) 0.55481(15) 0.92059(15) 0.0222(3) Uani 1 1 d .
H32A H 1.1460 0.4743 0.9483 0.027 Uiso 1 1 calc R
H32B H 1.2621 0.5166 0.8511 0.027 Uiso 1 1 calc R
C33 C 1.35538(19) 0.65073(15) 1.05104(15) 0.0223(3) Uani 1 1 d .
O33 O 1.32981(14) 0.63498(11) 1.17170(11) 0.0268(3) Uani 1 1 d .
H33 H 1.426(3) 0.694(2) 1.250(2) 0.032 Uiso 1 1 d .
O34 O 1.48241(15) 0.73308(13) 1.04453(12) 0.0376(3) Uani 1 1 d .

loop_
_atom_site_aniso_label
_atom_site_aniso_U_11
_atom_site_aniso_U_22
_atom_site_aniso_U_33
_atom_site_aniso_U_23
_atom_site_aniso_U_13
_atom_site_aniso_U_12
N11 0.0210(6) 0.0220(6) 0.0207(6) 0.0024(5) 0.0062(5) 0.0062(5)
C12 0.0223(7) 0.0222(7) 0.0156(7) 0.0040(6) 0.0062(6) 0.0054(6)
C13 0.0246(7) 0.0253(8) 0.0212(7) 0.0052(6) 0.0043(6) 0.0093(6)
C14 0.0315(8) 0.0201(7) 0.0285(8) 0.0021(6) 0.0102(6) 0.0092(6)
C15 0.0256(8) 0.0235(8) 0.0252(8) -0.0009(6) 0.0069(6) 0.0039(6)
C16 0.0198(7) 0.0256(8) 0.0228(7) 0.0011(6) 0.0045(6) 0.0057(6)
C17 0.0224(7) 0.0229(7) 0.0159(6) 0.0047(6) 0.0049(6) 0.0067(6)
N17 0.0195(6) 0.0201(6) 0.0184(6) 0.0007(5) 0.0007(5) 0.0035(5)
O17 0.0263(6) 0.0244(5) 0.0231(5) 0.0026(4) -0.0014(4) 0.0078(4)
N21 0.0205(6) 0.0208(6) 0.0200(6) 0.0037(5) 0.0048(5) 0.0062(5)
C22 0.0222(7) 0.0194(7) 0.0192(7) 0.0042(5) 0.0060(5) 0.0066(5)
C23 0.0221(7) 0.0205(7) 0.0178(7) 0.0051(6) 0.0063(5) 0.0064(6)
C24 0.0212(7) 0.0239(7) 0.0241(7) 0.0063(6) 0.0057(6) 0.0082(6)
C25 0.0266(8) 0.0192(7) 0.0293(8) 0.0055(6) 0.0096(6) 0.0094(6)
C26 0.0242(7) 0.0198(7) 0.0224(7) 0.0027(6) 0.0070(6) 0.0032(6)
C27 0.0187(7) 0.0246(7) 0.0181(7) 0.0037(6) 0.0037(5) 0.0073(6)
N27 0.0217(6) 0.0203(6) 0.0177(6) 0.0008(5) 0.0031(5) 0.0035(5)
C31 0.0193(7) 0.0187(7) 0.0200(7) 0.0023(5) 0.0031(5) 0.0020(5)
O31 0.0243(6) 0.0274(6) 0.0227(5) -0.0017(4) 0.0007(4) 0.0110(4)
O32 0.0269(6) 0.0278(6) 0.0188(5) 0.0023(4) 0.0006(4) 0.0095(4)
C32 0.0236(7) 0.0206(7) 0.0200(7) 0.0025(5) 0.0039(6) 0.0069(6)
C33 0.0209(7) 0.0230(7) 0.0217(7) 0.0046(6) 0.0034(6) 0.0091(6)
O33 0.0273(6) 0.0287(6) 0.0180(5) 0.0045(4) 0.0009(4) 0.0035(4)
O34 0.0273(6) 0.0459(7) 0.0297(6) 0.0064(5) 0.0051(5) -0.0048(5)

loop_
_atom_type_symbol
_atom_type_description
_atom_type_scat_dispersion_real
_atom_type_scat_dispersion_imag
_atom_type_scat_source
C C 0.0181 0.0091 'International Tables Vol C Tables 4.2.6.8 and 6.1.1.4'
H H 0.0000 0.0000 'International Tables Vol C Tables 4.2.6.8 and 6.1.1.4'
N N 0.0311 0.0180 'International Tables Vol C Tables 4.2.6.8 and 6.1.1.4'
O O 0.0492 0.0322 'International Tables Vol C Tables 4.2.6.8 and 6.1.1.4'

loop_
_geom_angle_atom_site_label_1
_geom_angle_atom_site_label_2
_geom_angle_atom_site_label_3
_geom_angle
C16 N11 C12 116.73(12)
N11 C12 C13 124.03(13)
N11 C12 C17 116.81(12)
C13 C12 C17 119.15(13)
C14 C13 C12 118.12(13)
C14 C13 H13A 120.9
C12 C13 H13A 120.9
C15 C14 C13 118.72(14)
C15 C14 H14A 120.6
C13 C14 H14A 120.6
C14 C15 C16 118.66(14)
C14 C15 H15A 120.7
C16 C15 H15A 120.7
N11 C16 C15 123.72(13)
N11 C16 H16A 118.1
C15 C16 H16A 118.1
O17 C17 N17 123.90(14)
O17 C17 C12 121.45(13)
N17 C17 C12 114.65(12)
C17 N17 N27 117.06(12)
C17 N17 H17 119.4(11)
N27 N17 H17 123.0(11)
C22 N21 C26 119.32(12)
N21 C22 C23 122.89(13)
N21 C22 H22A 118.6
C23 C22 H22A 118.6
C22 C23 C24 117.73(13)
C22 C23 C27 120.02(13)
C24 C23 C27 122.24(13)
C25 C24 C23 119.08(13)
C25 C24 H24A 120.5
C23 C24 H24A 120.5
C26 C25 C24 119.39(13)
C26 C25 H25A 120.3
C24 C25 H25A 120.3
N21 C26 C25 121.60(13)
N21 C26 H26A 119.2
C25 C26 H26A 119.2
N27 C27 C23 117.57(12)
N27 C27 H27A 121.2
C23 C27 H27A 121.2
C27 N27 N17 117.45(12)
O32 C31 O31 125.96(13)
O32 C31 C32 120.27(13)
O31 C31 C32 113.70(12)
C31 O31 H31 113.9(11)
C33 C32 C31 113.15(11)
C33 C32 H32A 108.9
C31 C32 H32A 108.9
C33 C32 H32B 108.9
C31 C32 H32B 108.9
H32A C32 H32B 107.8
O34 C33 O33 123.90(14)
O34 C33 C32 123.07(13)
O33 C33 C32 113.02(12)
C33 O33 H33 110.5(11)

loop_
_geom_bond_atom_site_label_1
_geom_bond_atom_site_label_2
_geom_bond_distance
N11 C16 1.3425(19)
N11 C12 1.3457(19)
C12 C13 1.396(2)
C12 C17 1.504(2)
C13 C14 1.396(2)
C13 H13A 0.9500
C14 C15 1.392(2)
C14 H14A 0.9500
C15 C16 1.395(2)
C15 H15A 0.9500
C16 H16A 0.9500
C17 O17 1.2365(18)
C17 N17 1.3611(19)
N17 N27 1.3782(17)
N17 H17 0.899(19)
N21 C22 1.3393(19)
N21 C26 1.3506(19)
C22 C23 1.400(2)
C22 H22A 0.9500
C23 C24 1.401(2)
C23 C27 1.479(2)
C24 C25 1.400(2)
C24 H24A 0.9500
C25 C26 1.386(2)
C25 H25A 0.9500
C26 H26A 0.9500
C27 N27 1.2806(19)
C27 H27A 0.9500
C31 O32 1.2298(18)
C31 O31 1.3067(18)
C31 C32 1.5300(19)
O31 H31 1.018(19)
C32 C33 1.5212(19)
C32 H32A 0.9900
C32 H32B 0.9900
C33 O34 1.2135(19)
C33 O33 1.3286(18)
O33 H33 0.95(2)

loop_
_geom_hbond_atom_site_label_D
_geom_hbond_atom_site_label_H
_geom_hbond_atom_site_label_A
_geom_hbond_distance_DH
_geom_hbond_distance_HA
_geom_hbond_distance_DA
_geom_hbond_angle_DHA
_geom_hbond_site_symmetry_A
N17 H17 O32 0.899(19) 2.155(18) 2.9727(16) 150.9(15) 2_666
O31 H31 N21 1.018(19) 1.544(19) 2.5608(15) 175.9(16) .
O33 H33 O17 0.95(2) 1.76(2) 2.6940(15) 169.6(17) 2_767

loop_
_geom_torsion_atom_site_label_1
_geom_torsion_atom_site_label_2
_geom_torsion_atom_site_label_3
_geom_torsion_atom_site_label_4
_geom_torsion
C16 N11 C12 C13 0.4(2)
C16 N11 C12 C17 179.07(12)
N11 C12 C13 C14 -1.3(2)
C17 C12 C13 C14 -179.98(13)
C12 C13 C14 C15 0.9(2)
C13 C14 C15 C16 0.3(2)
C12 N11 C16 C15 1.0(2)
C14 C15 C16 N11 -1.3(2)
N11 C12 C17 O17 173.88(13)
C13 C12 C17 O17 -7.3(2)
N11 C12 C17 N17 -6.25(19)
C13 C12 C17 N17 172.54(12)
O17 C17 N17 N27 2.6(2)
C12 C17 N17 N27 -177.26(11)
C26 N21 C22 C23 0.3(2)
N21 C22 C23 C24 -0.3(2)
N21 C22 C23 C27 178.72(12)
C22 C23 C24 C25 0.3(2)
C27 C23 C24 C25 -178.70(13)
C23 C24 C25 C26 -0.3(2)
C22 N21 C26 C25 -0.4(2)
C24 C25 C26 N21 0.4(2)
C22 C23 C27 N27 13.8(2)
C24 C23 C27 N27 -167.27(13)
C23 C27 N27 N17 -178.31(11)
C17 N17 N27 C27 179.00(12)
O32 C31 C32 C33 149.20(14)
O31 C31 C32 C33 -33.67(17)
C31 C32 C33 O34 -80.06(18)
C31 C32 C33 O33 99.75(14)
